data_2212650
loop_
_publ_author_name
'Bao-Xia Dong'
'Jun Peng'

_publ_section_title
;Poly[[tetraaqua-\m~2~-oxalato-bis(\m~3~-pyridine-3,4-dicarboxylato-\k^4^<i>O</i>,<i>O</i>':<i>O</i>'':<i>O</i>''')diyttrium(III)]
 trihydrate]
;
_journal_coeditor_code NG2213
_journal_issue 3
_journal_name_full 'Acta Crystallographica Section E'
_journal_page_first m689
_journal_page_last m691
_journal_paper_doi 10.1107/S1600536807005594
_journal_volume 63
_journal_year 2007
_chemical_formula_iupac '[Y2 (C7 H3 N O4)2 (C2 O4) (H2 O)4], 3H2 O'
_chemical_formula_moiety 'C16 H14 N2 O16 Y2, 3(H2 O)'
_chemical_formula_sum 'C16 H20 N2 O19 Y2'
_chemical_formula_weight 722.16
_chemical_name_systematic
;
Poly[[tetraaqua-\m~2~-oxalato-bis(\m~3~-pyridine-3,4-dicarboxylato-
\k^4^O,O':O'':O''')diyttrium(III)] trihydrate]
;
_space_group_IT_number 2
_symmetry_cell_setting triclinic
_symmetry_space_group_name_Hall '-P 1'
_symmetry_space_group_name_H-M 'P -1'
_atom_sites_solution_hydrogens geom
_atom_sites_solution_primary direct
_atom_sites_solution_secondary difmap
_audit_creation_method SHELXL-97
_cell_angle_alpha 104.3400(5)
_cell_angle_beta 99.9260(5)
_cell_angle_gamma 105.2930(5)
_cell_formula_units_Z 1
_cell_length_a 5.9785(3)
_cell_length_b 10.1376(5)
_cell_length_c 11.1811(5)
_cell_measurement_reflns_used 2395
_cell_measurement_temperature 293(2)
_cell_measurement_theta_max 26.00
_cell_measurement_theta_min 3.35
_cell_volume 612.47(5)
_computing_cell_refinement SMART
_computing_data_collection 'SMART (Bruker, 1998)'
_computing_data_reduction 'SAINT (Bruker, 1998)'
_computing_molecular_graphics 'SHELXTL-Plus (Sheldrick, 1990)'
_computing_publication_material SHELXTL-Plus
_computing_structure_refinement 'SHELXL97 (Sheldrick, 1997)'
_computing_structure_solution 'SHELXS97 (Sheldrick, 1997)'
_diffrn_ambient_temperature 293(2)
_diffrn_detector_area_resol_mean 10.0
_diffrn_measured_fraction_theta_full 0.991
_diffrn_measured_fraction_theta_max 0.991
_diffrn_measurement_device_type 'Bruker SMART APEXII CCD'
_diffrn_measurement_method '\f and \w'
_diffrn_radiation_monochromator graphite
_diffrn_radiation_source 'fine-focus sealed tube'
_diffrn_radiation_type MoK\a
_diffrn_radiation_wavelength 0.71073
_diffrn_reflns_av_R_equivalents 0.0966
_diffrn_reflns_av_sigmaI/netI 0.0818
_diffrn_reflns_limit_h_max 7
_diffrn_reflns_limit_h_min -7
_diffrn_reflns_limit_k_max 12
_diffrn_reflns_limit_k_min -12
_diffrn_reflns_limit_l_max 13
_diffrn_reflns_limit_l_min -13
_diffrn_reflns_number 5250
_diffrn_reflns_theta_full 26.00
_diffrn_reflns_theta_max 26.00
_diffrn_reflns_theta_min 3.35
_diffrn_standards_decay_% 0
_diffrn_standards_interval_count 0
_diffrn_standards_interval_time 0
_diffrn_standards_number 0
_exptl_absorpt_coefficient_mu 4.809
_exptl_absorpt_correction_T_max 0.421
_exptl_absorpt_correction_T_min 0.246
_exptl_absorpt_correction_type multi-scan
_exptl_absorpt_process_details '(SADABS; Sheldrick, 1996)'
_exptl_crystal_colour yellow
_exptl_crystal_density_diffrn 1.958
_exptl_crystal_density_method 'not measured'
_exptl_crystal_description block
_exptl_crystal_F_000 360
_exptl_crystal_size_max 0.30
_exptl_crystal_size_mid 0.25
_exptl_crystal_size_min 0.18
_refine_diff_density_max 0.964
_refine_diff_density_min -0.853
_refine_ls_extinction_method none
_refine_ls_goodness_of_fit_ref 1.042
_refine_ls_hydrogen_treatment constr
_refine_ls_matrix_type full
_refine_ls_number_parameters 181
_refine_ls_number_reflns 2395
_refine_ls_number_restraints 0
_refine_ls_restrained_S_all 1.042
_refine_ls_R_factor_all 0.0373
_refine_ls_R_factor_gt 0.0353
_refine_ls_shift/su_max 0.001
_refine_ls_shift/su_mean 0.000
_refine_ls_structure_factor_coef Fsqd
_refine_ls_weighting_details 'calc w=1/[\s^2^(Fo^2^)+(0.0556P)^2^] where P=(Fo^2^+2Fc^2^)/3'
_refine_ls_weighting_scheme calc
_refine_ls_wR_factor_gt 0.0930
_refine_ls_wR_factor_ref 0.0939
_reflns_number_gt 2225
_reflns_number_total 2395
_reflns_threshold_expression I>2\s(I)
_cod_data_source_file ng2213.cif
_cod_data_source_block I
_cod_original_sg_symbol_Hall -P1
_cod_database_code 2212650
_cod_database_fobs_code 2212650

loop_
_symmetry_equiv_pos_as_xyz
'x, y, z'
'-x, -y, -z'

loop_
_atom_site_type_symbol
_atom_site_label
_atom_site_fract_x
_atom_site_fract_y
_atom_site_fract_z
_atom_site_U_iso_or_equiv
_atom_site_adp_type
_atom_site_calc_flag
_atom_site_refinement_flags
_atom_site_occupancy
N N1 0.8166(6) 0.3078(4) 0.4318(2) 0.0342(7) Uani d . 1
Y Y1 0.64874(4) 0.69151(3) 0.93921(2) 0.01842(13) Uani d . 1
O O1 0.6450(4) 0.5797(3) 0.7178(2) 0.0308(6) Uani d . 1
O O1W 0.3979(4) 0.7273(3) 1.0725(2) 0.0306(5) Uani d . 1
H H1B 0.4272 0.8029 1.1345 0.037 Uiso d R 1
H H1A 0.2966 0.6641 1.0909 0.037 Uiso d R 1
O O2 0.8478(4) 0.5210(2) 0.86906(19) 0.0223(5) Uani d . 1
O O2W 0.3918(5) 0.7714(3) 0.8168(2) 0.0419(7) Uani d . 1
H H2A 0.2684 0.7847 0.8389 0.050 Uiso d R 1
H H2B 0.3227 0.7272 0.7384 0.050 Uiso d R 1
O O3W 0.3668(9) -0.0370(5) 0.2501(4) 0.0976(14) Uani d . 1
H H3C 0.2806 0.0025 0.2899 0.117 Uiso d R 1
H H3B 0.4059 0.0359 0.2242 0.117 Uiso d R 1
O O3 1.3356(4) 0.4774(3) 0.8838(2) 0.0341(6) Uani d . 1
O O4W 0.600(3) -0.0389(18) 0.4868(15) 0.157(6) Uani d P 0.50
O O4 1.0782(4) 0.2715(3) 0.8653(2) 0.0286(5) Uani d . 1
O O5 0.9956(4) 0.8355(3) 0.9014(2) 0.0288(5) Uani d . 1
C C1 0.7779(5) 0.5111(4) 0.7525(3) 0.0208(6) Uani d . 1
C C2 0.8570(6) 0.4166(4) 0.6544(3) 0.0221(6) Uani d . 1
C C3 0.7531(6) 0.3869(4) 0.5261(3) 0.0291(7) Uani d . 1
H H3A 0.6314 0.4244 0.5043 0.035 Uiso calc R 1
C C4 0.9912(7) 0.2532(5) 0.4643(3) 0.0411(10) Uani d . 1
H H4A 1.0394 0.1988 0.3999 0.049 Uiso calc R 1
C C5 1.1024(7) 0.2746(5) 0.5900(3) 0.0365(9) Uani d . 1
H H5A 1.2219 0.2345 0.6091 0.044 Uiso calc R 1
C C6 1.0344(5) 0.3560(4) 0.6869(3) 0.0224(6) Uani d . 1
C C7 1.1545(5) 0.3722(4) 0.8220(3) 0.0227(7) Uani d . 1
C C8 1.0724(5) 0.9700(3) 0.9563(3) 0.0213(6) Uani d . 1
O O6 0.7452(4) 0.9426(3) 1.0529(2) 0.0285(5) Uani d . 1

loop_
_atom_site_aniso_label
_atom_site_aniso_U_11
_atom_site_aniso_U_22
_atom_site_aniso_U_33
_atom_site_aniso_U_12
_atom_site_aniso_U_13
_atom_site_aniso_U_23
N1 0.0410(17) 0.046(2) 0.0189(13) 0.0237(16) 0.0050(12) 0.0067(13)
Y1 0.01596(18) 0.0211(2) 0.01908(18) 0.00855(14) 0.00478(11) 0.00482(12)
O1 0.0378(13) 0.0385(15) 0.0232(11) 0.0259(13) 0.0062(9) 0.0082(10)
O1W 0.0295(12) 0.0268(14) 0.0384(12) 0.0093(11) 0.0204(10) 0.0070(10)
O2 0.0236(11) 0.0268(13) 0.0197(10) 0.0130(10) 0.0061(8) 0.0071(9)
O2W 0.0507(16) 0.065(2) 0.0198(11) 0.0448(16) 0.0047(10) 0.0058(12)
O3W 0.113(4) 0.062(3) 0.093(3) 0.011(3) 0.018(3) 0.003(2)
O3 0.0187(11) 0.0375(16) 0.0348(12) 0.0063(12) 0.0016(9) -0.0019(11)
O4W 0.173(15) 0.138(15) 0.197(14) 0.063(13) 0.089(12) 0.074(12)
O4 0.0283(12) 0.0352(15) 0.0250(11) 0.0123(12) 0.0055(9) 0.0123(10)
O5 0.0294(12) 0.0239(13) 0.0373(12) 0.0101(11) 0.0185(10) 0.0080(10)
C1 0.0188(14) 0.0224(17) 0.0214(14) 0.0082(13) 0.0055(11) 0.0054(12)
C2 0.0208(15) 0.0270(18) 0.0213(14) 0.0110(15) 0.0067(12) 0.0078(13)
C3 0.0324(17) 0.036(2) 0.0229(15) 0.0183(17) 0.0069(13) 0.0090(14)
C4 0.047(2) 0.059(3) 0.0238(16) 0.035(2) 0.0112(15) 0.0035(17)
C5 0.0359(19) 0.053(3) 0.0284(17) 0.030(2) 0.0081(14) 0.0094(17)
C6 0.0189(14) 0.0258(18) 0.0203(14) 0.0070(14) 0.0036(11) 0.0044(13)
C7 0.0159(14) 0.034(2) 0.0208(14) 0.0153(15) 0.0049(11) 0.0047(13)
C8 0.0238(16) 0.0204(17) 0.0239(14) 0.0114(15) 0.0083(12) 0.0079(13)
O6 0.0253(11) 0.0284(14) 0.0367(12) 0.0106(11) 0.0167(10) 0.0105(11)

loop_
_atom_type_symbol
_atom_type_description
_atom_type_scat_dispersion_real
_atom_type_scat_dispersion_imag
_atom_type_scat_source
C C 0.0033 0.0016 'International Tables Vol C Tables 4.2.6.8 and 6.1.1.4'
H H 0.0000 0.0000 'International Tables Vol C Tables 4.2.6.8 and 6.1.1.4'
N N 0.0061 0.0033 'International Tables Vol C Tables 4.2.6.8 and 6.1.1.4'
O O 0.0106 0.0060 'International Tables Vol C Tables 4.2.6.8 and 6.1.1.4'
Y Y -2.7962 3.5667 'International Tables Vol C Tables 4.2.6.8 and 6.1.1.4'

loop_
_geom_angle_atom_site_label_1
_geom_angle_atom_site_label_2
_geom_angle_atom_site_label_3
_geom_angle_site_symmetry_1
_geom_angle_site_symmetry_3
_geom_angle
C3 N1 C4 . . 117.5(3)
O2W Y1 O3 . 1_455 87.14(10)
O2W Y1 O1W . . 80.49(8)
O3 Y1 O1W 1_455 . 72.80(9)
O2W Y1 O5 . . 93.34(10)
O3 Y1 O5 1_455 . 150.67(8)
O1W Y1 O5 . . 136.21(9)
O2W Y1 O4 . 2_767 149.60(9)
O3 Y1 O4 1_455 2_767 111.21(9)
O1W Y1 O4 . 2_767 82.18(8)
O5 Y1 O4 . 2_767 82.21(8)
O2W Y1 O2 . . 128.56(7)
O3 Y1 O2 1_455 . 79.39(8)
O1W Y1 O2 . . 138.60(8)
O5 Y1 O2 . . 77.48(8)
O4 Y1 O2 2_767 . 80.00(8)
O2W Y1 O6 . . 75.21(9)
O3 Y1 O6 1_455 . 139.64(8)
O1W Y1 O6 . . 68.69(8)
O5 Y1 O6 . . 67.83(7)
O4 Y1 O6 2_767 . 75.28(8)
O2 Y1 O6 . . 139.48(8)
O2W Y1 O1 . . 74.64(7)
O3 Y1 O1 1_455 . 78.25(9)
O1W Y1 O1 . . 142.47(9)
O5 Y1 O1 . . 73.65(9)
O4 Y1 O1 2_767 . 131.34(7)
O2 Y1 O1 . . 54.09(7)
O6 Y1 O1 . . 128.75(8)
O2W Y1 C1 . . 101.55(8)
O3 Y1 C1 1_455 . 77.79(9)
O1W Y1 C1 . . 150.40(10)
O5 Y1 C1 . . 73.38(9)
O4 Y1 C1 2_767 . 105.83(8)
O2 Y1 C1 . . 27.13(8)
O6 Y1 C1 . . 140.71(8)
O1 Y1 C1 . . 26.96(8)
O2W Y1 O3 . 2_767 142.60(9)
O3 Y1 O3 1_455 2_767 64.04(9)
O1W Y1 O3 . 2_767 68.91(7)
O5 Y1 O3 . 2_767 123.58(7)
O4 Y1 O3 2_767 2_767 47.17(8)
O2 Y1 O3 . 2_767 71.55(6)
O6 Y1 O3 . 2_767 110.93(7)
O1 Y1 O3 . 2_767 118.26(8)
C1 Y1 O3 . 2_767 95.31(8)
O2W Y1 C7 . 2_767 153.70(8)
O3 Y1 C7 1_455 2_767 88.18(9)
O1W Y1 C7 . 2_767 73.40(8)
O5 Y1 C7 . 2_767 103.19(8)
O4 Y1 C7 2_767 2_767 23.06(9)
O2 Y1 C7 . 2_767 75.69(7)
O6 Y1 C7 . 2_767 92.09(8)
O1 Y1 C7 . 2_767 129.45(8)
C1 Y1 C7 . 2_767 102.71(8)
O3 Y1 C7 2_767 2_767 24.16(9)
C1 O1 Y1 . . 91.26(17)
Y1 O1W H1B . . 124.7
Y1 O1W H1A . . 127.9
H1B O1W H1A . . 103.2
C1 O2 Y1 . . 93.26(16)
Y1 O2W H2A . . 120.6
Y1 O2W H2B . . 122.9
H2A O2W H2B . . 96.6
H3C O3W H3B . . 88.0
C7 O3 Y1 . 1_655 161.8(2)
C7 O3 Y1 . 2_767 82.1(2)
Y1 O3 Y1 1_655 2_767 115.96(9)
C7 O4 Y1 . 2_767 108.9(2)
C8 O5 Y1 . . 119.88(18)
O1 C1 O2 . . 121.4(3)
O1 C1 C2 . . 119.4(2)
O2 C1 C2 . . 119.2(2)
O1 C1 Y1 . . 61.78(15)
O2 C1 Y1 . . 59.61(14)
C2 C1 Y1 . . 177.9(2)
C3 C2 C6 . . 117.8(3)
C3 C2 C1 . . 119.7(3)
C6 C2 C1 . . 122.6(3)
N1 C3 C2 . . 124.1(3)
N1 C3 H3A . . 117.9
C2 C3 H3A . . 117.9
N1 C4 C5 . . 122.6(3)
N1 C4 H4A . . 118.7
C5 C4 H4A . . 118.7
C6 C5 C4 . . 119.4(3)
C6 C5 H5A . . 120.3
C4 C5 H5A . . 120.3
C5 C6 C2 . . 118.6(3)
C5 C6 C7 . . 117.5(3)
C2 C6 C7 . . 123.9(3)
O3 C7 O4 . . 121.7(3)
O3 C7 C6 . . 120.5(3)
O4 C7 C6 . . 117.6(3)
O3 C7 Y1 . 2_767 73.79(18)
O4 C7 Y1 . 2_767 48.06(15)
C6 C7 Y1 . 2_767 162.9(2)
O6 C8 O5 2_777 . 126.4(3)
O6 C8 C8 2_777 2_777 117.3(4)
O5 C8 C8 . 2_777 116.3(3)
C8 O6 Y1 2_777 . 118.70(18)

loop_
_geom_bond_atom_site_label_1
_geom_bond_atom_site_label_2
_geom_bond_site_symmetry_2
_geom_bond_distance
_geom_bond_publ_flag
N1 C3 . 1.334(4) ?
N1 C4 . 1.342(4) ?
Y1 O2W . 2.318(2) y
Y1 O3 1_455 2.322(3) y
Y1 O1W . 2.322(2) y
Y1 O5 . 2.371(2) y
Y1 O4 2_767 2.372(2) y
Y1 O2 . 2.399(2) y
Y1 O6 . 2.408(3) y
Y1 O1 . 2.447(2) y
Y1 C1 . 2.777(3) ?
Y1 O3 2_767 2.925(3) ?
Y1 C7 2_767 3.017(3) ?
O1 C1 . 1.259(4) ?
O1W H1B . 0.8500 ?
O1W H1A . 0.8500 ?
O2 C1 . 1.268(3) ?
O2W H2A . 0.8500 ?
O2W H2B . 0.8500 ?
O3W H3C . 0.8499 ?
O3W H3B . 0.8500 ?
O3 C7 . 1.247(4) ?
O4W O4W 2_656 1.62(3) ?
O4 C7 . 1.249(4) ?
O5 C8 . 1.267(4) ?
C1 C2 . 1.497(4) ?
C2 C3 . 1.384(4) ?
C2 C6 . 1.399(4) ?
C3 H3A . 0.9300 ?
C4 C5 . 1.384(5) ?
C4 H4A . 0.9300 ?
C5 C6 . 1.380(5) ?
C5 H5A . 0.9300 ?
C6 C7 . 1.504(4) ?
C7 Y1 2_767 3.017(3) ?
C8 O6 2_777 1.248(4) ?
C8 C8 2_777 1.534(5) ?
O6 C8 2_777 1.248(4) ?

loop_
_geom_hbond_atom_site_label_D
_geom_hbond_atom_site_label_H
_geom_hbond_atom_site_label_A
_geom_hbond_site_symmetry_A
_geom_hbond_distance_DH
_geom_hbond_distance_HA
_geom_hbond_distance_DA
_geom_hbond_angle_DHA
O1W H1A O2 2_667 0.85 2.04 2.849(4) 159(4)
O1W H1B O3W 1_566 0.85 1.97 2.775(5) 158(3)
O2W H2A O5 1_455 0.85 2.02 2.865(4) 175(2)
O2W H2B N1 2_666 0.85 1.84 2.662(3) 161(6)
